data_7122282
loop_
_publ_author_name
'Myers, Alexander J.'
'Rungthanaphatsophon, Pokpong'
'Behrle, Andrew C.'
'Vilanova, Sean P.'
'Kelley, Stephen P.'
'Lukens, Wayne W.'
'Walensky, Justin R.'

_publ_section_title
;
 Structure and properties of
 [(4,6-<sup>t</sup>Bu<sub>2</sub>C<sub>6</sub>H<sub>2</sub>O)<sub>2</sub>Se]<sub>2</sub>An(THF)<sub>2</sub>,
 An = U, Np, and their reaction with p-benzoquinone.
;
_journal_issue 74
_journal_name_full 'Chemical communications (Cambridge, England)'
_journal_page_first 10435
_journal_page_last 10438
_journal_paper_doi 10.1039/c8cc05244a
_journal_volume 54
_journal_year 2018
_chemical_formula_moiety 'C126 H180 O12 Se4 U2, C6'
_chemical_formula_sum 'C154 H212 O12 Se4 U2'
_chemical_formula_weight 3047.12
_space_group_crystal_system triclinic
_space_group_IT_number 2
_space_group_name_Hall '-P 1'
_space_group_name_H-M_alt 'P -1'
_symmetry_space_group_name_Hall '-P 1'
_symmetry_space_group_name_H-M 'P -1'
_atom_sites_solution_hydrogens geom
_audit_creation_date 2018-08-01
_audit_creation_method
;
Olex2 1.2
(compiled 2018.05.29 svn.r3508 for OlexSys, GUI svn.r5506)
;
_audit_update_record
;
2018-08-01 deposited with the CCDC.
2018-08-24 downloaded from the CCDC.
;
_cell_angle_alpha 102.6420(10)
_cell_angle_beta 98.5580(10)
_cell_angle_gamma 114.9460(10)
_cell_formula_units_Z 1
_cell_length_a 14.3383(9)
_cell_length_b 14.4734(9)
_cell_length_c 21.5834(19)
_cell_measurement_reflns_used 9961
_cell_measurement_temperature 100(2)
_cell_measurement_theta_max 26.20
_cell_measurement_theta_min 2.16
_cell_volume 3812.7(5)
_computing_cell_refinement 'SAINT v7.68A (Bruker, 2009)'
_computing_data_reduction 'SAINT v7.68A (Bruker, 2009)'
_computing_molecular_graphics 'Olex2 (Dolomanov et al., 2009)'
_computing_publication_material 'Olex2 (Dolomanov et al., 2009)'
_computing_structure_refinement 'ShelXL (Sheldrick, 2015)'
_diffrn_ambient_temperature 100.15
_diffrn_measured_fraction_theta_full 0.997
_diffrn_measured_fraction_theta_max 0.994
_diffrn_measurement_device_type 'Bruker APEX-II CCD'
_diffrn_measurement_method '\f and \w scans'
_diffrn_radiation_monochromator graphite
_diffrn_radiation_type MoK\a
_diffrn_radiation_wavelength 0.71073
_diffrn_reflns_av_R_equivalents 0.0403
_diffrn_reflns_av_unetI/netI 0.0526
_diffrn_reflns_Laue_measured_fraction_full 0.997
_diffrn_reflns_Laue_measured_fraction_max 0.994
_diffrn_reflns_limit_h_max 17
_diffrn_reflns_limit_h_min -17
_diffrn_reflns_limit_k_max 18
_diffrn_reflns_limit_k_min -18
_diffrn_reflns_limit_l_max 26
_diffrn_reflns_limit_l_min -26
_diffrn_reflns_number 41560
_diffrn_reflns_point_group_measured_fraction_full 0.997
_diffrn_reflns_point_group_measured_fraction_max 0.994
_diffrn_reflns_theta_full 25.242
_diffrn_reflns_theta_max 26.389
_diffrn_reflns_theta_min 1.628
_diffrn_standards_number 0
_exptl_absorpt_coefficient_mu 3.130
_exptl_absorpt_correction_T_max 0.7454
_exptl_absorpt_correction_T_min 0.5153
_exptl_absorpt_correction_type multi-scan
_exptl_absorpt_process_details
'SADABS-2008/1 (Bruker,2008) was used for absorption correction. wR2(int) was 0.1021 before and 0.0422 after correction. The Ratio of minimum to maximum transmission is 0.6913. The \l/2 correction factor is 0.0015.'
_exptl_crystal_density_diffrn 1.327
_exptl_crystal_description plate
_exptl_crystal_F_000 1552
_exptl_crystal_size_max 0.25
_exptl_crystal_size_mid 0.2
_exptl_crystal_size_min 0.05
_refine_diff_density_max 1.675
_refine_diff_density_min -0.768
_refine_diff_density_rms 0.111
_refine_ls_extinction_method none
_refine_ls_goodness_of_fit_ref 1.060
_refine_ls_hydrogen_treatment constr
_refine_ls_matrix_type full
_refine_ls_number_parameters 717
_refine_ls_number_reflns 15513
_refine_ls_number_restraints 0
_refine_ls_restrained_S_all 1.060
_refine_ls_R_factor_all 0.0489
_refine_ls_R_factor_gt 0.0359
_refine_ls_shift/su_max 0.001
_refine_ls_shift/su_mean 0.000
_refine_ls_structure_factor_coef Fsqd
_refine_ls_weighting_details 'w=1/[\s^2^(Fo^2^)+(0.0482P)^2^+3.2416P] where P=(Fo^2^+2Fc^2^)/3'
_refine_ls_weighting_scheme calc
_refine_ls_wR_factor_gt 0.0923
_refine_ls_wR_factor_ref 0.0968
_reflns_Friedel_coverage 0.000
_reflns_number_gt 12923
_reflns_number_total 15513
_reflns_threshold_expression 'I > 2\s(I)'
_cod_data_source_file c8cc05244a2.cif
_cod_data_source_block mel_sq
_cod_depositor_comments 'Adding full bibliography for 7122280--7122282.cif.'
_cod_database_code 7122282
_shelx_shelxl_version_number 2017/1
_shelx_space_group_comment
;
The symmetry employed for this shelxl refinement is uniquely defined
by the following loop, which should always be used as a source of
symmetry information in preference to the above space-group names.
They are only intended as comments.
;
_shelx_estimated_absorpt_t_max 0.859
_shelx_estimated_absorpt_t_min 0.508
_olex2_refinement_description
;
1. Fixed Uiso
 At 1.2 times of:
  All C(H) groups, All C(H,H) groups
 At 1.5 times of:
  All C(H,H,H) groups
2. Others
 Sof(C36B)=Sof(H36D)=Sof(H36E)=Sof(H36F)=Sof(C38B)=Sof(H38D)=Sof(H38E)=
 Sof(H38F)=Sof(C37B)=Sof(H37D)=Sof(H37E)=Sof(H37F)=1-FVAR(1)
 Sof(C37A)=Sof(H37A)=Sof(H37B)=Sof(H37C)=Sof(C38A)=Sof(H38A)=Sof(H38B)=
 Sof(H38C)=Sof(C36A)=Sof(H36A)=Sof(H36B)=Sof(H36C)=FVAR(1)
 Sof(C42B)=Sof(H42D)=Sof(H42E)=Sof(H42F)=Sof(C41B)=Sof(H41D)=Sof(H41E)=
 Sof(H41F)=Sof(C40B)=Sof(H40D)=Sof(H40E)=Sof(H40F)=1-FVAR(2)
 Sof(C40A)=Sof(H40A)=Sof(H40B)=Sof(H40C)=Sof(C42A)=Sof(H42A)=Sof(H42B)=
 Sof(H42C)=Sof(C41A)=Sof(H41A)=Sof(H41B)=Sof(H41C)=FVAR(2)
 Fixed Sof: C3S(0.5) C1S(0.5) C6S(0.5) C2S(0.5) C5S(0.5) C4S(0.5)
3.a Secondary CH2 refined with riding coordinates:
 C60(H60A,H60B), C63(H63A,H63B), C61(H61A,H61B), C62(H62A,H62B)
3.b Me refined with riding coordinates:
 C37A(H37A,H37B,H37C), C40A(H40A,H40B,H40C), C42A(H42A,H42B,H42C), C38A(H38A,
 H38B,H38C), C36A(H36A,H36B,H36C), C41A(H41A,H41B,H41C), C42B(H42D,H42E,H42F),
 C36B(H36D,H36E,H36F), C41B(H41D,H41E,H41F), C38B(H38D,H38E,H38F), C37B(H37D,
 H37E,H37F), C40B(H40D,H40E,H40F)
3.c Aromatic/amide H refined with riding coordinates:
 C45(H45), C47(H47), C31(H31), C59(H59), C33(H33), C58(H58), C19(H19), C3(H3),
 C5(H5), C17(H17)
3.d Idealised Me refined as rotating group:
 C26(H26A,H26B,H26C), C27(H27A,H27B,H27C), C55(H55A,H55B,H55C), C83(H83A,H83B,
 H83C), C14(H14A,H14B,H14C), C56(H56A,H56B,H56C), C12(H12A,H12B,H12C), C13(H13A,
 H13B,H13C), C28(H28A,H28B,H28C), C22(H22A,H22B,H22C), C24(H24A,H24B,H24C),
 C50(H50A,H50B,H50C), C51(H51A,H51B,H51C), C52(H52A,H52B,H52C), C8A(H8AA,H8AB,
 H8AC), C10A(H10A,H10B,H10C), C9A(H9AA,H9AB,H9AC), C23(H23A,H23B,H23C)
;
_olex2_submission_special_instructions 'No special instructions were received'

loop_
_space_group_symop_operation_xyz
'x, y, z'
'-x, -y, -z'

loop_
_atom_site_label
_atom_site_type_symbol
_atom_site_fract_x
_atom_site_fract_y
_atom_site_fract_z
_atom_site_U_iso_or_equiv
_atom_site_adp_type
_atom_site_occupancy
_atom_site_site_symmetry_order
_atom_site_calc_flag
_atom_site_refinement_flags_posn
_atom_site_refinement_flags_occupancy
_atom_site_disorder_assembly
_atom_site_disorder_group
U1 U 0.15130(2) 0.11365(2) 0.22855(2) 0.01886(6) Uani 1 1 d . . . .
Se1 Se 0.00818(3) -0.02096(4) 0.30628(2) 0.02352(10) Uani 1 1 d . . . .
Se2 Se 0.12300(3) 0.26174(3) 0.35015(2) 0.02157(10) Uani 1 1 d . . . .
C1 C 0.0486(3) -0.1476(4) 0.2037(2) 0.0239(10) Uani 1 1 d . . . .
O4 O 0.2111(2) 0.2785(2) 0.23350(15) 0.0247(7) Uani 1 1 d . . . .
O5 O 0.1288(2) 0.0834(2) 0.12643(14) 0.0245(7) Uani 1 1 d . . . .
O3 O 0.2542(2) 0.1520(2) 0.32350(13) 0.0207(6) Uani 1 1 d . . . .
C16 C -0.1131(3) -0.0063(4) 0.2692(2) 0.0237(9) Uani 1 1 d . . . .
C2 C -0.0193(3) -0.1535(4) 0.2445(2) 0.0240(10) Uani 1 1 d . . . .
C48 C 0.2411(3) 0.4560(4) 0.2335(2) 0.0238(10) Uani 1 1 d . . . .
C30 C 0.2443(3) 0.2750(3) 0.4104(2) 0.0210(9) Uani 1 1 d . . . .
C29 C 0.2865(3) 0.2077(3) 0.3877(2) 0.0190(9) Uani 1 1 d . . . .
C43 C 0.2129(3) 0.3724(3) 0.2624(2) 0.0214(9) Uani 1 1 d . . . .
C45 C 0.1837(3) 0.4800(3) 0.3532(2) 0.0230(9) Uani 1 1 d . . . .
H45 H 0.162434 0.486306 0.392873 0.028 Uiso 1 1 calc R . . .
C57 C 0.0648(3) 0.0417(3) 0.0640(2) 0.0213(9) Uani 1 1 d . . . .
C6 C 0.0361(4) -0.2445(4) 0.1615(2) 0.0273(10) Uani 1 1 d . . . .
C15 C -0.1020(3) 0.0536(4) 0.2256(2) 0.0241(10) Uani 1 1 d . . . .
C20 C -0.1846(3) 0.0771(4) 0.2038(2) 0.0269(10) Uani 1 1 d . . . .
C46 C 0.2158(3) 0.5650(4) 0.3279(2) 0.0256(10) Uani 1 1 d . . . .
C44 C 0.1826(3) 0.3853(3) 0.3205(2) 0.0233(9) Uani 1 1 d . . . .
C11 C 0.1141(4) -0.2443(4) 0.1192(2) 0.0297(11) Uani 1 1 d . . . .
C47 C 0.2423(3) 0.5490(4) 0.2682(2) 0.0256(10) Uani 1 1 d . . . .
H47 H 0.262651 0.606432 0.249998 0.031 Uiso 1 1 calc R . . .
C32 C 0.3635(4) 0.3452(4) 0.5195(2) 0.0267(10) Uani 1 1 d . . . .
C31 C 0.2810(4) 0.3427(4) 0.4752(2) 0.0252(10) Uani 1 1 d . . . .
H31 H 0.249656 0.386996 0.489033 0.030 Uiso 1 1 calc R . . .
C59 C 0.0996(3) 0.0896(3) 0.0166(2) 0.0203(9) Uani 1 1 d . . . .
H59 H 0.168045 0.150466 0.028148 0.024 Uiso 1 1 calc R . . .
C33 C 0.4008(3) 0.2728(4) 0.4976(2) 0.0261(10) Uani 1 1 d . . . .
H33 H 0.455431 0.272292 0.528116 0.031 Uiso 1 1 calc R . . .
C25 C -0.1727(4) 0.1528(4) 0.1618(2) 0.0306(11) Uani 1 1 d . . . .
C58 C -0.0350(3) -0.0487(3) 0.0469(2) 0.0218(9) Uani 1 1 d . . . .
H58 H -0.058211 -0.081947 0.079024 0.026 Uiso 1 1 calc R . . .
C26 C -0.2717(4) 0.1695(4) 0.1465(3) 0.0382(12) Uani 1 1 d . . . .
H26A H -0.334001 0.100604 0.120667 0.057 Uiso 1 1 calc GR . . .
H26B H -0.259396 0.220078 0.121235 0.057 Uiso 1 1 calc GR . . .
H26C H -0.284628 0.198328 0.187954 0.057 Uiso 1 1 calc GR . . .
C34 C 0.3631(3) 0.2008(3) 0.4337(2) 0.0225(9) Uani 1 1 d . . . .
C18 C -0.2910(4) -0.0320(4) 0.2642(2) 0.0322(11) Uani 1 1 d . . . .
C19 C -0.2769(3) 0.0313(4) 0.2234(2) 0.0284(10) Uani 1 1 d . . . .
H19 H -0.334299 0.044370 0.207733 0.034 Uiso 1 1 calc R . . .
C27 C -0.1557(4) 0.1083(5) 0.0951(2) 0.0377(13) Uani 1 1 d . . . .
H27A H -0.091013 0.099917 0.102938 0.056 Uiso 1 1 calc GR . . .
H27B H -0.147690 0.158295 0.069667 0.056 Uiso 1 1 calc GR . . .
H27C H -0.217498 0.038451 0.070318 0.056 Uiso 1 1 calc GR . . .
C49 C 0.2217(4) 0.6719(4) 0.3629(2) 0.0305(11) Uani 1 1 d . . . .
C55 C 0.1558(4) 0.3532(4) 0.1135(2) 0.0348(12) Uani 1 1 d . . . .
H55A H 0.167246 0.342198 0.069395 0.052 Uiso 1 1 calc GR . . .
H55B H 0.100856 0.376569 0.114418 0.052 Uiso 1 1 calc GR . . .
H55C H 0.132258 0.285833 0.124053 0.052 Uiso 1 1 calc GR . . .
C3 C -0.1015(4) -0.2506(4) 0.2432(2) 0.0306(11) Uani 1 1 d . . . .
H3 H -0.145333 -0.251422 0.272224 0.037 Uiso 1 1 calc R . . .
C5 C -0.0483(4) -0.3393(4) 0.1603(3) 0.0336(11) Uani 1 1 d . . . .
H5 H -0.059042 -0.404455 0.130883 0.040 Uiso 1 1 calc R . . .
C53 C 0.2615(4) 0.4403(4) 0.1649(2) 0.0287(10) Uani 1 1 d . . . .
C83 C 0.2952(5) 0.5425(4) 0.1454(3) 0.0405(13) Uani 1 1 d . . . .
H83A H 0.361517 0.600018 0.177427 0.061 Uiso 1 1 calc GR . . .
H83B H 0.238787 0.563969 0.144772 0.061 Uiso 1 1 calc GR . . .
H83C H 0.306819 0.529176 0.101402 0.061 Uiso 1 1 calc GR . . .
C37A C 0.5336(6) 0.4921(7) 0.6019(4) 0.051(2) Uani 0.755(8) 1 d . P A 1
H37A H 0.565844 0.445014 0.590985 0.076 Uiso 0.755(8) 1 calc R P A 1
H37B H 0.545885 0.538347 0.573690 0.076 Uiso 0.755(8) 1 calc R P A 1
H37C H 0.566216 0.536615 0.648272 0.076 Uiso 0.755(8) 1 calc R P A 1
C35 C 0.4121(4) 0.4231(4) 0.5904(2) 0.0353(12) Uani 1 1 d . . . .
C14 C 0.2278(4) -0.1932(4) 0.1648(2) 0.0344(11) Uani 1 1 d . . . .
H14A H 0.230166 -0.236466 0.193572 0.052 Uiso 1 1 calc GR . . .
H14B H 0.247700 -0.120379 0.191868 0.052 Uiso 1 1 calc GR . . .
H14C H 0.278013 -0.190112 0.138116 0.052 Uiso 1 1 calc GR . . .
C4 C -0.1192(4) -0.3457(4) 0.1998(3) 0.0366(12) Uani 1 1 d . . . .
C56 C 0.3492(4) 0.4061(5) 0.1623(3) 0.0396(13) Uani 1 1 d . . . .
H56A H 0.414461 0.459100 0.196984 0.059 Uiso 1 1 calc GR . . .
H56B H 0.363818 0.401682 0.119080 0.059 Uiso 1 1 calc GR . . .
H56C H 0.325113 0.335770 0.169014 0.059 Uiso 1 1 calc GR . . .
C39 C 0.4048(4) 0.1192(4) 0.4179(2) 0.0373(12) Uani 1 1 d . . . .
C12 C 0.0863(4) -0.3586(4) 0.0787(3) 0.0419(13) Uani 1 1 d . . . .
H12A H 0.140055 -0.355240 0.054741 0.063 Uiso 1 1 calc GR . . .
H12B H 0.015738 -0.392098 0.047113 0.063 Uiso 1 1 calc GR . . .
H12C H 0.085553 -0.401173 0.108384 0.063 Uiso 1 1 calc GR . . .
O1 O 0.1246(2) -0.0502(2) 0.20660(14) 0.0238(7) Uani 1 1 d . . . .
O2 O -0.0108(2) 0.0874(2) 0.20608(14) 0.0232(7) Uani 1 1 d . . . .
C13 C 0.1125(4) -0.1820(4) 0.0710(2) 0.0349(12) Uani 1 1 d . . . .
H13A H 0.133818 -0.107555 0.095625 0.052 Uiso 1 1 calc GR . . .
H13B H 0.040161 -0.215057 0.041606 0.052 Uiso 1 1 calc GR . . .
H13C H 0.162458 -0.183346 0.044840 0.052 Uiso 1 1 calc GR . . .
C28 C -0.0770(4) 0.2636(4) 0.1994(3) 0.0397(13) Uani 1 1 d . . . .
H28A H -0.088905 0.293559 0.241037 0.060 Uiso 1 1 calc GR . . .
H28B H -0.069329 0.311532 0.172559 0.060 Uiso 1 1 calc GR . . .
H28C H -0.011816 0.256468 0.208766 0.060 Uiso 1 1 calc GR . . .
O6 O 0.3318(2) 0.1546(2) 0.21092(14) 0.0244(7) Uani 1 1 d . . . .
C60 C 0.4303(3) 0.2471(4) 0.2545(2) 0.0309(11) Uani 1 1 d . . . .
H60A H 0.440577 0.243693 0.300194 0.037 Uiso 1 1 calc R . . .
H60B H 0.428600 0.314798 0.254757 0.037 Uiso 1 1 calc R . . .
C63 C 0.3536(4) 0.1084(4) 0.1512(3) 0.0378(12) Uani 1 1 d . . . .
H63A H 0.307443 0.106772 0.111581 0.045 Uiso 1 1 calc R . . .
H63B H 0.340579 0.034287 0.147399 0.045 Uiso 1 1 calc R . . .
C61 C 0.5175(4) 0.2406(5) 0.2271(3) 0.0550(17) Uani 1 1 d . . . .
H61A H 0.574234 0.313371 0.232437 0.066 Uiso 1 1 calc R . . .
H61B H 0.549588 0.204409 0.250050 0.066 Uiso 1 1 calc R . . .
C62 C 0.4683(5) 0.1794(7) 0.1581(3) 0.083(3) Uani 1 1 d . . . .
H62A H 0.503337 0.135891 0.143027 0.100 Uiso 1 1 calc R . . .
H62B H 0.474936 0.227988 0.131159 0.100 Uiso 1 1 calc R . . .
C17 C -0.2059(4) -0.0484(4) 0.2888(2) 0.0283(10) Uani 1 1 d . . . .
H17 H -0.211367 -0.088204 0.318993 0.034 Uiso 1 1 calc R . . .
C22 C -0.3743(4) -0.0481(5) 0.3585(3) 0.0417(13) Uani 1 1 d . . . .
H22A H -0.321209 -0.066403 0.378543 0.063 Uiso 1 1 calc GR . . .
H22B H -0.440899 -0.084116 0.370387 0.063 Uiso 1 1 calc GR . . .
H22C H -0.347128 0.029759 0.374607 0.063 Uiso 1 1 calc GR . . .
C24 C -0.4804(4) -0.0576(6) 0.2525(3) 0.066(2) Uani 1 1 d . . . .
H24A H -0.455254 0.019797 0.270080 0.099 Uiso 1 1 calc GR . . .
H24B H -0.547339 -0.096658 0.263197 0.099 Uiso 1 1 calc GR . . .
H24C H -0.492550 -0.078318 0.204484 0.099 Uiso 1 1 calc GR . . .
C21 C -0.3959(4) -0.0849(4) 0.2834(3) 0.0365(12) Uani 1 1 d . . . .
C50 C 0.1952(6) 0.6755(5) 0.4289(3) 0.0594(18) Uani 1 1 d . . . .
H50A H 0.243810 0.660991 0.457392 0.089 Uiso 1 1 calc GR . . .
H50B H 0.121301 0.621142 0.421625 0.089 Uiso 1 1 calc GR . . .
H50C H 0.203573 0.746766 0.450128 0.089 Uiso 1 1 calc GR . . .
C51 C 0.3357(4) 0.7616(4) 0.3751(3) 0.0545(16) Uani 1 1 d . . . .
H51A H 0.342848 0.829840 0.401336 0.082 Uiso 1 1 calc GR . . .
H51B H 0.350059 0.767268 0.332730 0.082 Uiso 1 1 calc GR . . .
H51C H 0.387047 0.744769 0.399067 0.082 Uiso 1 1 calc GR . . .
C52 C 0.1427(4) 0.6930(4) 0.3187(3) 0.0453(14) Uani 1 1 d . . . .
H52A H 0.147271 0.762073 0.341124 0.068 Uiso 1 1 calc GR . . .
H52B H 0.069721 0.635590 0.310046 0.068 Uiso 1 1 calc GR . . .
H52C H 0.160838 0.694855 0.276790 0.068 Uiso 1 1 calc GR . . .
C8A C -0.3106(5) -0.4457(5) 0.2014(5) 0.092(3) Uani 1 1 d . . . .
H8AA H -0.295774 -0.392410 0.243438 0.138 Uiso 1 1 calc GR . . .
H8AB H -0.367217 -0.515585 0.199286 0.138 Uiso 1 1 calc GR . . .
H8AC H -0.333646 -0.423471 0.164837 0.138 Uiso 1 1 calc GR . . .
C10A C -0.1764(6) -0.4879(8) 0.2540(6) 0.143(5) Uani 1 1 d . . . .
H10A H -0.173451 -0.440730 0.295243 0.215 Uiso 1 1 calc GR . . .
H10B H -0.105494 -0.482489 0.255715 0.215 Uiso 1 1 calc GR . . .
H10C H -0.227900 -0.562238 0.248042 0.215 Uiso 1 1 calc GR . . .
C9A C -0.2411(9) -0.5396(7) 0.1324(6) 0.165(6) Uani 1 1 d . . . .
H9AA H -0.298072 -0.607513 0.132733 0.248 Uiso 1 1 calc GR . . .
H9AB H -0.178532 -0.548703 0.126801 0.248 Uiso 1 1 calc GR . . .
H9AC H -0.266272 -0.518473 0.095905 0.248 Uiso 1 1 calc GR . . .
C7 C -0.2109(4) -0.4543(4) 0.1965(3) 0.0529(16) Uani 1 1 d . . . .
C40A C 0.3978(8) 0.0659(7) 0.4729(4) 0.0340(19) Uani 0.698(9) 1 d . P B 1
H40A H 0.430679 0.121562 0.516131 0.051 Uiso 0.698(9) 1 calc R P B 1
H40B H 0.322613 0.019262 0.469163 0.051 Uiso 0.698(9) 1 calc R P B 1
H40C H 0.435620 0.023108 0.468402 0.051 Uiso 0.698(9) 1 calc R P B 1
C23 C -0.4423(5) -0.2076(5) 0.2566(3) 0.065(2) Uani 1 1 d . . . .
H23A H -0.449935 -0.229256 0.209092 0.098 Uiso 1 1 calc GR . . .
H23B H -0.512446 -0.242333 0.264783 0.098 Uiso 1 1 calc GR . . .
H23C H -0.394004 -0.229177 0.279050 0.098 Uiso 1 1 calc GR . . .
C42A C 0.3551(6) 0.0352(6) 0.3523(3) 0.033(2) Uani 0.698(9) 1 d . P B 1
H42A H 0.389279 -0.011026 0.348981 0.050 Uiso 0.698(9) 1 calc R P B 1
H42B H 0.278611 -0.008030 0.347097 0.050 Uiso 0.698(9) 1 calc R P B 1
H42C H 0.364541 0.069360 0.317565 0.050 Uiso 0.698(9) 1 calc R P B 1
C38A C 0.3626(6) 0.4922(6) 0.6064(3) 0.043(2) Uani 0.755(8) 1 d . P A 1
H38A H 0.397288 0.539473 0.652123 0.064 Uiso 0.755(8) 1 calc R P A 1
H38B H 0.370863 0.535625 0.576619 0.064 Uiso 0.755(8) 1 calc R P A 1
H38C H 0.286343 0.447582 0.601259 0.064 Uiso 0.755(8) 1 calc R P A 1
C36A C 0.4028(7) 0.3558(7) 0.6394(3) 0.056(2) Uani 0.755(8) 1 d . P A 1
H36A H 0.436140 0.309832 0.628272 0.083 Uiso 0.755(8) 1 calc R P A 1
H36B H 0.439209 0.404451 0.684630 0.083 Uiso 0.755(8) 1 calc R P A 1
H36C H 0.327213 0.310998 0.635711 0.083 Uiso 0.755(8) 1 calc R P A 1
C41A C 0.5305(5) 0.1872(6) 0.4229(4) 0.038(2) Uani 0.698(9) 1 d . P B 1
H41A H 0.566647 0.243887 0.465677 0.058 Uiso 0.698(9) 1 calc R P B 1
H41B H 0.562774 0.139299 0.418768 0.058 Uiso 0.698(9) 1 calc R P B 1
H41C H 0.537954 0.219654 0.387364 0.058 Uiso 0.698(9) 1 calc R P B 1
C42B C 0.2817(16) -0.0021(16) 0.3848(10) 0.053(6) Uiso 0.302(9) 1 d . P B 2
H42D H 0.238914 0.000943 0.346124 0.080 Uiso 0.302(9) 1 calc R P B 2
H42E H 0.296108 -0.062958 0.371699 0.080 Uiso 0.302(9) 1 calc R P B 2
H42F H 0.242207 -0.011103 0.418267 0.080 Uiso 0.302(9) 1 calc R P B 2
C36B C 0.3144(16) 0.3965(17) 0.6228(10) 0.037(6) Uiso 0.245(8) 1 d . P A 2
H36D H 0.253833 0.393291 0.592942 0.055 Uiso 0.245(8) 1 calc R P A 2
H36E H 0.293276 0.327067 0.630612 0.055 Uiso 0.245(8) 1 calc R P A 2
H36F H 0.336324 0.452645 0.664897 0.055 Uiso 0.245(8) 1 calc R P A 2
C41B C 0.4492(17) 0.1169(17) 0.3593(10) 0.052(6) Uiso 0.302(9) 1 d . P B 2
H41D H 0.411737 0.136378 0.326831 0.078 Uiso 0.302(9) 1 calc R P B 2
H41E H 0.525617 0.168224 0.373339 0.078 Uiso 0.302(9) 1 calc R P B 2
H41F H 0.439232 0.044556 0.339307 0.078 Uiso 0.302(9) 1 calc R P B 2
C38B C 0.4373(17) 0.5394(16) 0.5794(10) 0.036(5) Uiso 0.245(8) 1 d . P A 2
H38D H 0.372559 0.533166 0.552108 0.054 Uiso 0.245(8) 1 calc R P A 2
H38E H 0.459831 0.593883 0.622348 0.054 Uiso 0.245(8) 1 calc R P A 2
H38F H 0.494392 0.560362 0.557346 0.054 Uiso 0.245(8) 1 calc R P A 2
C37B C 0.5010(18) 0.429(2) 0.6284(12) 0.044(6) Uiso 0.245(8) 1 d . P A 2
H37D H 0.522740 0.481848 0.671966 0.066 Uiso 0.245(8) 1 calc R P A 2
H37E H 0.484850 0.358853 0.633205 0.066 Uiso 0.245(8) 1 calc R P A 2
H37F H 0.559122 0.451793 0.607144 0.066 Uiso 0.245(8) 1 calc R P A 2
C40B C 0.4487(18) 0.0931(18) 0.4714(11) 0.042(6) Uiso 0.302(9) 1 d . P B 2
H40D H 0.412213 0.097960 0.505991 0.063 Uiso 0.302(9) 1 calc R P B 2
H40E H 0.438826 0.019896 0.455428 0.063 Uiso 0.302(9) 1 calc R P B 2
H40F H 0.525211 0.143563 0.489460 0.063 Uiso 0.302(9) 1 calc R P B 2
C3S C -0.1254(8) 0.2712(8) 0.3917(5) 0.031(2) Uiso 0.5 1 d . P C -1
C1S C -0.0429(7) 0.4531(7) 0.4695(5) 0.029(2) Uiso 0.5 1 d . P C -1
C6S C -0.1288(7) 0.4611(7) 0.4425(4) 0.0250(19) Uiso 0.5 1 d . P C -1
C2S C -0.0387(7) 0.3616(7) 0.4431(5) 0.029(2) Uiso 0.5 1 d . P C -1
C5S C -0.2055(9) 0.3798(9) 0.3914(5) 0.041(3) Uiso 0.5 1 d . P C -1
C4S C -0.2088(8) 0.2856(8) 0.3626(5) 0.039(2) Uiso 0.5 1 d . P C -1

loop_
_atom_site_aniso_label
_atom_site_aniso_U_11
_atom_site_aniso_U_22
_atom_site_aniso_U_33
_atom_site_aniso_U_23
_atom_site_aniso_U_13
_atom_site_aniso_U_12
U1 0.01750(9) 0.02310(9) 0.01506(9) 0.00350(6) 0.00167(6) 0.01083(7)
Se1 0.0225(2) 0.0291(2) 0.0190(2) 0.00733(19) 0.00414(18) 0.01281(19)
Se2 0.0232(2) 0.0245(2) 0.0209(2) 0.00827(18) 0.00624(18) 0.01400(19)
C1 0.018(2) 0.026(2) 0.025(2) 0.010(2) -0.0016(18) 0.0102(19)
O4 0.0286(17) 0.0264(17) 0.0264(17) 0.0093(14) 0.0132(14) 0.0172(14)
O5 0.0212(16) 0.0328(18) 0.0179(16) 0.0062(13) 0.0035(13) 0.0127(14)
O3 0.0186(15) 0.0229(16) 0.0165(15) 0.0005(12) -0.0006(12) 0.0107(13)
C16 0.020(2) 0.029(2) 0.022(2) 0.0059(19) 0.0057(19) 0.0124(19)
C2 0.023(2) 0.029(2) 0.021(2) 0.0081(19) 0.0041(19) 0.013(2)
C48 0.019(2) 0.026(2) 0.024(2) 0.0060(19) 0.0030(18) 0.0092(19)
C30 0.021(2) 0.026(2) 0.017(2) 0.0072(18) 0.0034(18) 0.0129(19)
C29 0.020(2) 0.017(2) 0.013(2) 0.0043(17) 0.0013(17) 0.0040(18)
C43 0.020(2) 0.025(2) 0.020(2) 0.0058(18) 0.0036(18) 0.0126(19)
C45 0.021(2) 0.025(2) 0.020(2) 0.0045(19) 0.0038(18) 0.0103(19)
C57 0.022(2) 0.024(2) 0.019(2) 0.0057(18) 0.0047(18) 0.0132(19)
C6 0.026(2) 0.029(3) 0.025(2) 0.005(2) 0.000(2) 0.014(2)
C15 0.023(2) 0.029(2) 0.018(2) 0.0028(19) 0.0058(18) 0.012(2)
C20 0.023(2) 0.037(3) 0.018(2) 0.005(2) 0.0029(19) 0.016(2)
C46 0.020(2) 0.025(2) 0.028(3) 0.006(2) 0.0034(19) 0.0102(19)
C44 0.020(2) 0.027(2) 0.024(2) 0.0095(19) 0.0043(18) 0.0117(19)
C11 0.034(3) 0.026(3) 0.031(3) 0.007(2) 0.006(2) 0.018(2)
C47 0.025(2) 0.022(2) 0.024(2) 0.0084(19) 0.0030(19) 0.0069(19)
C32 0.029(2) 0.026(2) 0.017(2) 0.0006(19) 0.0042(19) 0.009(2)
C31 0.032(3) 0.026(2) 0.021(2) 0.0059(19) 0.010(2) 0.017(2)
C59 0.017(2) 0.020(2) 0.021(2) 0.0054(18) 0.0055(18) 0.0059(17)
C33 0.023(2) 0.032(3) 0.017(2) 0.0046(19) 0.0019(19) 0.011(2)
C25 0.024(2) 0.045(3) 0.028(3) 0.013(2) 0.004(2) 0.021(2)
C58 0.022(2) 0.024(2) 0.020(2) 0.0096(19) 0.0105(18) 0.0092(19)
C26 0.025(3) 0.052(3) 0.046(3) 0.017(3) 0.008(2) 0.026(2)
C34 0.023(2) 0.023(2) 0.020(2) 0.0058(18) 0.0037(18) 0.0109(19)
C18 0.024(2) 0.039(3) 0.029(3) 0.004(2) 0.009(2) 0.014(2)
C19 0.020(2) 0.035(3) 0.025(2) 0.002(2) 0.0037(19) 0.012(2)
C27 0.040(3) 0.067(4) 0.023(3) 0.022(3) 0.011(2) 0.035(3)
C49 0.033(3) 0.024(2) 0.032(3) 0.005(2) 0.011(2) 0.013(2)
C55 0.047(3) 0.032(3) 0.023(3) 0.005(2) 0.007(2) 0.019(2)
C3 0.026(2) 0.028(3) 0.037(3) 0.012(2) 0.011(2) 0.011(2)
C5 0.028(3) 0.024(3) 0.046(3) 0.006(2) 0.007(2) 0.013(2)
C53 0.033(3) 0.032(3) 0.025(3) 0.012(2) 0.011(2) 0.017(2)
C83 0.056(3) 0.034(3) 0.035(3) 0.016(2) 0.022(3) 0.019(3)
C37A 0.040(4) 0.057(5) 0.028(4) -0.014(4) -0.004(3) 0.016(4)
C35 0.039(3) 0.037(3) 0.019(2) -0.001(2) 0.006(2) 0.014(2)
C14 0.029(3) 0.041(3) 0.039(3) 0.016(2) 0.012(2) 0.019(2)
C4 0.027(3) 0.027(3) 0.054(3) 0.013(2) 0.009(2) 0.011(2)
C56 0.045(3) 0.055(3) 0.035(3) 0.023(3) 0.021(3) 0.030(3)
C39 0.058(3) 0.044(3) 0.024(3) 0.010(2) 0.006(2) 0.039(3)
C12 0.045(3) 0.032(3) 0.052(4) 0.005(3) 0.018(3) 0.022(3)
O1 0.0249(16) 0.0214(16) 0.0213(16) 0.0038(13) 0.0067(13) 0.0089(13)
O2 0.0190(15) 0.0356(18) 0.0187(16) 0.0112(14) 0.0048(12) 0.0152(14)
C13 0.043(3) 0.038(3) 0.026(3) 0.006(2) 0.007(2) 0.024(2)
C28 0.031(3) 0.045(3) 0.045(3) 0.016(3) 0.006(2) 0.020(3)
O6 0.0150(15) 0.0283(17) 0.0205(16) -0.0001(13) 0.0008(12) 0.0070(13)
C60 0.017(2) 0.027(3) 0.034(3) 0.003(2) -0.003(2) 0.004(2)
C63 0.033(3) 0.038(3) 0.035(3) -0.001(2) 0.011(2) 0.015(2)
C61 0.025(3) 0.042(3) 0.073(5) -0.002(3) 0.011(3) 0.005(3)
C62 0.032(3) 0.125(7) 0.054(4) -0.017(4) 0.009(3) 0.025(4)
C17 0.025(2) 0.029(3) 0.025(3) 0.003(2) 0.007(2) 0.010(2)
C22 0.038(3) 0.056(4) 0.036(3) 0.021(3) 0.020(2) 0.020(3)
C24 0.031(3) 0.130(7) 0.058(4) 0.049(4) 0.024(3) 0.043(4)
C21 0.024(3) 0.047(3) 0.038(3) 0.013(3) 0.011(2) 0.015(2)
C50 0.113(6) 0.035(3) 0.045(4) 0.013(3) 0.036(4) 0.044(4)
C51 0.044(3) 0.031(3) 0.066(4) -0.006(3) 0.006(3) 0.011(3)
C52 0.048(3) 0.040(3) 0.050(4) 0.007(3) 0.004(3) 0.029(3)
C8A 0.043(4) 0.044(4) 0.189(10) 0.041(5) 0.053(5) 0.012(3)
C10A 0.056(5) 0.112(8) 0.251(14) 0.142(9) 0.010(7) 0.000(5)
C9A 0.140(9) 0.048(5) 0.197(12) -0.028(6) 0.099(9) -0.039(5)
C7 0.034(3) 0.027(3) 0.086(5) 0.013(3) 0.023(3) 0.005(2)
C40A 0.045(5) 0.036(5) 0.025(4) 0.011(3) 0.003(4) 0.024(4)
C23 0.042(4) 0.051(4) 0.074(5) 0.001(3) 0.032(3) -0.001(3)
C42A 0.052(5) 0.037(4) 0.022(4) 0.004(3) 0.001(3) 0.035(4)
C38A 0.043(4) 0.042(4) 0.029(4) -0.009(3) 0.002(3) 0.019(4)
C36A 0.081(6) 0.061(5) 0.022(4) 0.014(4) 0.013(4) 0.030(5)
C41A 0.028(4) 0.048(5) 0.034(4) 0.000(4) -0.001(3) 0.023(4)

loop_
_atom_type_symbol
_atom_type_description
_atom_type_scat_dispersion_real
_atom_type_scat_dispersion_imag
_atom_type_scat_source
C C 0.0033 0.0016 'International Tables Vol C Tables 4.2.6.8 and 6.1.1.4'
H H 0.0000 0.0000 'International Tables Vol C Tables 4.2.6.8 and 6.1.1.4'
O O 0.0106 0.0060 'International Tables Vol C Tables 4.2.6.8 and 6.1.1.4'
Se Se -0.0929 2.2259 'International Tables Vol C Tables 4.2.6.8 and 6.1.1.4'
U U -9.6767 9.6646 'International Tables Vol C Tables 4.2.6.8 and 6.1.1.4'

loop_
_geom_angle_atom_site_label_1
_geom_angle_atom_site_label_2
_geom_angle_atom_site_label_3
_geom_angle
_geom_angle_site_symmetry_1
Se1 U1 Se2 67.722(12) .
O4 U1 Se1 131.61(8) .
O4 U1 Se2 64.63(8) .
O4 U1 O3 93.06(11) .
O4 U1 O1 162.96(11) .
O4 U1 O2 91.40(11) .
O4 U1 O6 79.62(10) .
O5 U1 Se1 129.50(8) .
O5 U1 Se2 139.42(8) .
O5 U1 O4 85.22(11) .
O5 U1 O3 148.65(11) .
O5 U1 O1 84.00(11) .
O5 U1 O2 83.79(11) .
O5 U1 O6 74.75(10) .
O3 U1 Se1 73.21(8) .
O3 U1 Se2 64.09(7) .
O3 U1 O1 89.32(11) .
O3 U1 O2 127.56(11) .
O3 U1 O6 74.16(10) .
O1 U1 Se1 65.12(8) .
O1 U1 Se2 130.81(8) .
O1 U1 O6 84.83(10) .
O2 U1 Se1 65.34(8) .
O2 U1 Se2 71.19(8) .
O2 U1 O1 100.49(11) .
O2 U1 O6 157.28(10) .
O6 U1 Se1 135.27(7) .
O6 U1 Se2 121.65(7) .
C16 Se1 U1 93.22(13) .
C16 Se1 C2 100.81(18) .
C2 Se1 U1 91.46(13) .
C30 Se2 U1 92.41(13) .
C30 Se2 C44 103.52(18) .
C44 Se2 U1 92.24(13) .
C2 C1 C6 118.5(4) .
O1 C1 C2 118.9(4) .
O1 C1 C6 122.5(4) .
C43 O4 U1 145.2(3) .
C57 O5 U1 151.4(3) .
C29 O3 U1 146.3(3) .
C15 C16 Se1 117.9(3) .
C17 C16 Se1 120.4(3) .
C17 C16 C15 121.6(4) .
C1 C2 Se1 117.1(3) .
C3 C2 Se1 120.4(3) .
C3 C2 C1 122.4(4) .
C43 C48 C53 121.4(4) .
C47 C48 C43 116.5(4) .
C47 C48 C53 122.1(4) .
C29 C30 Se2 116.8(3) .
C29 C30 C31 122.4(4) .
C31 C30 Se2 120.6(3) .
O3 C29 C30 119.2(4) .
O3 C29 C34 122.1(4) .
C30 C29 C34 118.7(4) .
O4 C43 C48 121.6(4) .
O4 C43 C44 119.0(4) .
C44 C43 C48 119.4(4) .
C46 C45 C44 120.0(4) .
O5 C57 C59 119.4(4) .
O5 C57 C58 120.4(4) .
C59 C57 C58 120.2(4) .
C1 C6 C11 121.3(4) .
C5 C6 C1 117.2(4) .
C5 C6 C11 121.6(4) .
C16 C15 C20 119.3(4) .
O2 C15 C16 118.1(4) .
O2 C15 C20 122.6(4) .
C15 C20 C25 122.0(4) .
C19 C20 C15 117.0(4) .
C19 C20 C25 121.0(4) .
C45 C46 C47 117.1(4) .
C45 C46 C49 122.1(4) .
C47 C46 C49 120.8(4) .
C43 C44 Se2 117.7(3) .
C43 C44 C45 122.0(4) .
C45 C44 Se2 119.9(3) .
C14 C11 C6 109.2(4) .
C14 C11 C12 107.4(4) .
C12 C11 C6 112.0(4) .
C13 C11 C6 111.2(4) .
C13 C11 C14 109.4(4) .
C13 C11 C12 107.6(4) .
C48 C47 C46 125.0(4) .
C31 C32 C33 117.3(4) .
C31 C32 C35 122.3(4) .
C33 C32 C35 120.4(4) .
C32 C31 C30 119.9(4) .
C58 C59 C57 120.0(4) 2
C32 C33 C34 124.4(4) .
C26 C25 C20 112.4(4) .
C26 C25 C27 107.2(4) .
C27 C25 C20 111.3(4) .
C28 C25 C20 109.6(4) .
C28 C25 C26 107.1(4) .
C28 C25 C27 109.2(4) .
C59 C58 C57 119.8(4) 2
C29 C34 C39 124.3(4) .
C33 C34 C29 116.8(4) .
C33 C34 C39 118.8(4) .
C19 C18 C17 118.0(4) .
C19 C18 C21 123.1(4) .
C17 C18 C21 118.9(4) .
C18 C19 C20 124.2(4) .
C46 C49 C51 108.4(4) .
C46 C49 C52 109.8(4) .
C50 C49 C46 112.9(4) .
C50 C49 C51 108.5(5) .
C50 C49 C52 108.3(5) .
C51 C49 C52 108.9(4) .
C4 C3 C2 120.1(4) .
C6 C5 C4 124.5(5) .
C48 C53 C55 108.3(4) .
C83 C53 C48 111.9(4) .
C83 C53 C55 107.2(4) .
C83 C53 C56 108.1(4) .
C56 C53 C48 111.4(4) .
C56 C53 C55 109.9(4) .
C32 C35 C37A 109.2(4) .
C32 C35 C36A 108.4(5) .
C32 C35 C36B 105.2(9) .
C32 C35 C38B 102.7(8) .
C37A C35 C36A 104.7(6) .
C38A C35 C32 113.9(5) .
C38A C35 C37A 110.3(5) .
C38A C35 C36A 110.0(5) .
C36B C35 C38B 103.9(11) .
C37B C35 C32 118.6(11) .
C37B C35 C36B 114.1(14) .
C37B C35 C38B 110.8(13) .
C3 C4 C5 117.0(4) .
C3 C4 C7 121.2(5) .
C5 C4 C7 121.7(5) .
C34 C39 C40A 108.0(5) .
C34 C39 C41A 106.6(4) .
C34 C39 C42B 100.2(7) .
C40A C39 C41A 107.2(5) .
C42A C39 C34 118.2(4) .
C42A C39 C40A 109.7(5) .
C42A C39 C41A 106.7(5) .
C41B C39 C34 115.6(9) .
C41B C39 C42B 100.1(11) .
C40B C39 C34 118.3(10) .
C40B C39 C42B 97.5(12) .
C40B C39 C41B 118.5(12) .
C1 O1 U1 139.3(3) .
C15 O2 U1 144.2(3) .
C60 O6 U1 122.9(3) .
C63 O6 U1 126.6(2) .
C63 O6 C60 109.2(3) .
O6 C60 C61 105.4(4) .
O6 C63 C62 105.6(4) .
C62 C61 C60 106.0(5) .
C61 C62 C63 106.9(5) .
C16 C17 C18 119.6(4) .
C22 C21 C18 109.9(4) .
C22 C21 C24 109.0(4) .
C22 C21 C23 110.4(5) .
C24 C21 C18 111.9(4) .
C24 C21 C23 107.0(5) .
C23 C21 C18 108.6(4) .
C8A C7 C4 111.3(5) .
C8A C7 C10A 108.4(7) .
C10A C7 C4 108.6(5) .
C9A C7 C4 112.0(6) .
C9A C7 C8A 106.2(7) .
C9A C7 C10A 110.3(8) .
C4S C3S C2S 117.5(9) .
C6S C1S C2S 117.5(9) .
C5S C6S C1S 119.4(9) .
C1S C2S C3S 122.6(9) .
C6S C5S C4S 127.2(10) .
C5S C4S C3S 115.2(10) .

loop_
_geom_bond_atom_site_label_1
_geom_bond_atom_site_label_2
_geom_bond_distance
_geom_bond_site_symmetry_2
U1 Se1 3.1472(5) .
U1 Se2 3.1993(5) .
U1 O4 2.139(3) .
U1 O5 2.098(3) .
U1 O3 2.144(3) .
U1 O1 2.164(3) .
U1 O2 2.150(3) .
U1 O6 2.508(3) .
Se1 C16 1.918(4) .
Se1 C2 1.924(4) .
Se2 C30 1.920(4) .
Se2 C44 1.927(4) .
C1 C2 1.397(6) .
C1 C6 1.418(6) .
C1 O1 1.350(5) .
O4 C43 1.353(5) .
O5 C57 1.354(5) .
O3 C29 1.338(5) .
C16 C15 1.397(6) .
C16 C17 1.385(6) .
C2 C3 1.392(6) .
C48 C43 1.417(6) .
C48 C47 1.382(6) .
C48 C53 1.538(6) .
C30 C29 1.390(6) .
C30 C31 1.392(6) .
C29 C34 1.418(6) .
C43 C44 1.386(6) .
C45 C46 1.384(6) .
C45 C44 1.389(6) .
C57 C59 1.395(6) .
C57 C58 1.396(6) .
C6 C11 1.545(7) .
C6 C5 1.387(6) .
C15 C20 1.409(6) .
C15 O2 1.356(5) .
C20 C25 1.542(7) .
C20 C19 1.385(6) .
C46 C47 1.396(6) .
C46 C49 1.526(6) .
C11 C14 1.536(6) .
C11 C12 1.538(6) .
C11 C13 1.522(7) .
C32 C31 1.387(6) .
C32 C33 1.392(6) .
C32 C35 1.538(6) .
C59 C58 1.374(6) 2
C33 C34 1.398(6) .
C25 C26 1.537(6) .
C25 C27 1.541(7) .
C25 C28 1.535(7) .
C34 C39 1.532(6) .
C18 C19 1.380(7) .
C18 C17 1.391(6) .
C18 C21 1.541(6) .
C49 C50 1.524(7) .
C49 C51 1.536(7) .
C49 C52 1.545(7) .
C55 C53 1.547(7) .
C3 C4 1.380(7) .
C5 C4 1.408(7) .
C53 C83 1.527(6) .
C53 C56 1.537(6) .
C37A C35 1.546(9) .
C35 C38A 1.464(8) .
C35 C36A 1.571(9) .
C35 C36B 1.60(2) .
C35 C38B 1.64(2) .
C35 C37B 1.37(2) .
C4 C7 1.543(7) .
C39 C40A 1.545(9) .
C39 C42A 1.485(8) .
C39 C41A 1.620(9) .
C39 C42B 1.78(2) .
C39 C41B 1.50(2) .
C39 C40B 1.43(2) .
O6 C60 1.460(5) .
O6 C63 1.458(5) .
C60 C61 1.488(7) .
C63 C62 1.489(8) .
C61 C62 1.445(8) .
C22 C21 1.530(7) .
C24 C21 1.532(7) .
C21 C23 1.539(8) .
C8A C7 1.503(8) .
C10A C7 1.519(10) .
C9A C7 1.499(11) .
C3S C2S 1.438(13) .
C3S C4S 1.384(14) .
C1S C6S 1.344(12) .
C1S C2S 1.353(13) .
C6S C5S 1.338(13) .
C5S C4S 1.346(14) .

loop_
_geom_torsion_atom_site_label_1
_geom_torsion_atom_site_label_2
_geom_torsion_atom_site_label_3
_geom_torsion_atom_site_label_4
_geom_torsion
_geom_torsion_site_symmetry_4
U1 O4 C43 C48 -160.3(3) .
U1 O4 C43 C44 17.2(7) .
U1 O5 C57 C59 150.9(4) .
U1 O5 C57 C58 -29.3(8) .
U1 O3 C29 C30 -2.0(7) .
U1 O3 C29 C34 178.4(3) .
U1 O6 C60 C61 179.3(3) .
U1 O6 C63 C62 164.2(4) .
Se1 C16 C15 C20 -172.2(3) .
Se1 C16 C15 O2 7.4(5) .
Se1 C16 C17 C18 176.5(3) .
Se1 C2 C3 C4 -178.5(4) .
Se2 C30 C29 O3 11.4(5) .
Se2 C30 C29 C34 -168.9(3) .
Se2 C30 C31 C32 175.1(3) .
C1 C2 C3 C4 -1.0(7) .
C1 C6 C11 C14 59.8(5) .
C1 C6 C11 C12 178.6(4) .
C1 C6 C11 C13 -61.0(5) .
C1 C6 C5 C4 -2.4(7) .
O4 C43 C44 Se2 -7.5(5) .
O4 C43 C44 C45 179.3(4) .
O5 C57 C59 C58 -179.3(4) 2
O5 C57 C58 C59 179.3(4) 2
O3 C29 C34 C33 171.9(4) .
O3 C29 C34 C39 -9.1(7) .
C16 C15 C20 C25 173.2(4) .
C16 C15 C20 C19 -5.0(6) .
C16 C15 O2 U1 -17.1(7) .
C2 C1 C6 C11 -175.0(4) .
C2 C1 C6 C5 4.2(6) .
C2 C1 O1 U1 -29.1(6) .
C2 C3 C4 C5 2.8(7) .
C2 C3 C4 C7 -178.9(5) .
C48 C43 C44 Se2 170.1(3) .
C48 C43 C44 C45 -3.1(6) .
C30 C29 C34 C33 -7.7(6) .
C30 C29 C34 C39 171.2(4) .
C29 C30 C31 C32 0.7(7) .
C29 C34 C39 C40A -131.0(5) .
C29 C34 C39 C42A -5.9(8) .
C29 C34 C39 C41A 114.1(5) .
C29 C34 C39 C42B -52.7(9) .
C29 C34 C39 C41B 53.8(11) .
C29 C34 C39 C40B -157.0(11) .
C43 C48 C47 C46 -1.4(7) .
C43 C48 C53 C55 64.5(5) .
C43 C48 C53 C83 -177.6(4) .
C43 C48 C53 C56 -56.5(6) .
C45 C46 C47 C48 -1.6(7) .
C45 C46 C49 C50 3.4(7) .
C45 C46 C49 C51 123.7(5) .
C45 C46 C49 C52 -117.5(5) .
C6 C1 C2 Se1 174.9(3) .
C6 C1 C2 C3 -2.7(6) .
C6 C1 O1 U1 151.8(3) .
C6 C5 C4 C3 -1.1(8) .
C6 C5 C4 C7 -179.4(5) .
C15 C16 C17 C18 0.7(7) .
C15 C20 C25 C26 -177.7(4) .
C15 C20 C25 C27 62.1(6) .
C15 C20 C25 C28 -58.7(6) .
C15 C20 C19 C18 2.3(7) .
C20 C15 O2 U1 162.5(3) .
C46 C45 C44 Se2 -173.1(3) .
C46 C45 C44 C43 0.0(7) .
C44 C45 C46 C47 2.3(6) .
C44 C45 C46 C49 -178.2(4) .
C11 C6 C5 C4 176.8(5) .
C47 C48 C43 O4 -178.7(4) .
C47 C48 C43 C44 3.7(6) .
C47 C48 C53 C55 -111.2(5) .
C47 C48 C53 C83 6.7(6) .
C47 C48 C53 C56 127.9(5) .
C47 C46 C49 C50 -177.1(5) .
C47 C46 C49 C51 -56.8(6) .
C47 C46 C49 C52 62.0(6) .
C32 C33 C34 C29 3.9(7) .
C32 C33 C34 C39 -175.0(4) .
C31 C30 C29 O3 -174.0(4) .
C31 C30 C29 C34 5.7(6) .
C31 C32 C33 C34 2.3(7) .
C31 C32 C35 C37A -123.0(6) .
C31 C32 C35 C38A 0.7(7) .
C31 C32 C35 C36A 123.5(6) .
C31 C32 C35 C36B 58.5(10) .
C31 C32 C35 C38B -50.0(9) .
C31 C32 C35 C37B -172.5(13) .
C59 C57 C58 C59 -0.9(7) 2
C33 C32 C31 C30 -4.6(7) .
C33 C32 C35 C37A 57.8(7) .
C33 C32 C35 C38A -178.5(5) .
C33 C32 C35 C36A -55.7(6) .
C33 C32 C35 C36B -120.7(9) .
C33 C32 C35 C38B 130.9(9) .
C33 C32 C35 C37B 8.3(14) .
C33 C34 C39 C40A 47.9(7) .
C33 C34 C39 C42A 173.0(5) .
C33 C34 C39 C41A -67.0(6) .
C33 C34 C39 C42B 126.2(8) .
C33 C34 C39 C41B -127.3(10) .
C33 C34 C39 C40B 21.9(12) .
C25 C20 C19 C18 -176.0(4) .
C58 C57 C59 C58 0.9(7) 2
C19 C20 C25 C26 0.5(6) .
C19 C20 C25 C27 -119.7(5) .
C19 C20 C25 C28 119.5(5) .
C19 C18 C17 C16 -3.5(7) .
C19 C18 C21 C22 -121.9(5) .
C19 C18 C21 C24 -0.6(7) .
C19 C18 C21 C23 117.3(6) .
C49 C46 C47 C48 178.9(4) .
C3 C4 C7 C8A 40.8(8) .
C3 C4 C7 C10A -78.4(8) .
C3 C4 C7 C9A 159.5(8) .
C5 C6 C11 C14 -119.4(5) .
C5 C6 C11 C12 -0.6(6) .
C5 C6 C11 C13 119.8(5) .
C5 C4 C7 C8A -141.0(6) .
C5 C4 C7 C10A 99.8(8) .
C5 C4 C7 C9A -22.3(9) .
C53 C48 C43 O4 5.4(6) .
C53 C48 C43 C44 -172.2(4) .
C53 C48 C47 C46 174.4(4) .
C35 C32 C31 C30 176.2(4) .
C35 C32 C33 C34 -178.5(4) .
O1 C1 C2 Se1 -4.2(5) .
O1 C1 C2 C3 178.2(4) .
O1 C1 C6 C11 4.1(6) .
O1 C1 C6 C5 -176.7(4) .
O2 C15 C20 C25 -6.3(7) .
O2 C15 C20 C19 175.4(4) .
O6 C60 C61 C62 24.2(7) .
O6 C63 C62 C61 18.3(8) .
C60 O6 C63 C62 -2.9(6) .
C60 C61 C62 C63 -26.4(8) .
C63 O6 C60 C61 -12.9(5) .
C17 C16 C15 C20 3.7(7) .
C17 C16 C15 O2 -176.7(4) .
C17 C18 C19 C20 2.0(7) .
C17 C18 C21 C22 58.1(6) .
C17 C18 C21 C24 179.4(5) .
C17 C18 C21 C23 -62.8(6) .
C21 C18 C19 C20 -178.0(4) .
C21 C18 C17 C16 176.5(4) .
C1S C6S C5S C4S 1.2(17) .
C6S C1S C2S C3S -5.2(14) .
C6S C5S C4S C3S 3.1(17) .
C2S C3S C4S C5S -7.8(14) .
C2S C1S C6S C5S -0.1(14) .
C4S C3S C2S C1S 9.4(15) .

loop_
_smtbx_masks_void_nr
_smtbx_masks_void_average_x
_smtbx_masks_void_average_y
_smtbx_masks_void_average_z
_smtbx_masks_void_volume
_smtbx_masks_void_count_electrons
1 0.000 0.000 0.500 262.4 43.3
2 -0.500 0.326 0.000 616.3 126.4
